data_2241703
loop_
_publ_author_name
'Reuter, Hans'
'Okio, Coco K. Y. A.'

_publ_section_title
;
 Crystal structure of bis(benzoato-\k<i>O</i>)dibutyltin(IV),
 nBu~2~Sn(bzo)~2~
;
_journal_coeditor_code ZL2663
_journal_issue 7
_journal_name_full 'Acta Crystallographica Section E'
_journal_page_first 897
_journal_page_last 900
_journal_paper_doi 10.1107/S2056989016008604
_journal_volume 72
_journal_year 2016
_chemical_formula_iupac '[Sn (C4 H9)2 (C7 H5 O2)2]'
_chemical_formula_sum 'C22 H28 O4 Sn'
_chemical_formula_weight 475.13
_chemical_name_systematic
;
Bis(benzoato-\k<i>O</i>)dibutyltin(IV)
;
_space_group_crystal_system monoclinic
_space_group_IT_number 14
_space_group_name_Hall '-P 2ybc'
_space_group_name_H-M_alt 'P 1 21/c 1'
_symmetry_space_group_name_Hall '-P 2ybc'
_symmetry_space_group_name_H-M 'P 1 21/c 1'
_atom_sites_solution_hydrogens geom
_audit_creation_method SHELXL-2014/7
_cell_angle_alpha 90
_cell_angle_beta 98.736(2)
_cell_angle_gamma 90
_cell_formula_units_Z 4
_cell_length_a 11.6801(5)
_cell_length_b 8.1098(3)
_cell_length_c 22.6345(8)
_cell_measurement_reflns_used 8832
_cell_measurement_temperature 100(2)
_cell_measurement_theta_max 28.09
_cell_measurement_theta_min 2.33
_cell_volume 2119.14(14)
_computing_cell_refinement
;
SAINT (Bruker, 2009)
;
_computing_data_collection
;
APEX2 (Bruker, 2009)
;
_computing_data_reduction
;
SAINT (Bruker, 2009)
;
_computing_molecular_graphics
;
DIAMOND (Brandenburg, 2006) and Mercury (Macrae <i>et al.</i>,
2008)
;
_computing_publication_material
;
SHELXTL (Sheldrick, 2008)
;
_computing_structure_refinement
;
SHELXL2014 (Sheldrick, 2015)
;
_computing_structure_solution
;
SHELXS97 (Sheldrick, 2008)
;
_diffrn_ambient_temperature 100(2)
_diffrn_measured_fraction_theta_full 0.999
_diffrn_measured_fraction_theta_max 1.000
_diffrn_measurement_device_type 'Bruker APEXII CCD'
_diffrn_measurement_method '\f and \w scans'
_diffrn_radiation_type MoK\a
_diffrn_radiation_wavelength 0.71073
_diffrn_reflns_av_R_equivalents 0.0575
_diffrn_reflns_limit_h_max 15
_diffrn_reflns_limit_h_min -15
_diffrn_reflns_limit_k_max 10
_diffrn_reflns_limit_k_min -10
_diffrn_reflns_limit_l_max 29
_diffrn_reflns_limit_l_min -29
_diffrn_reflns_number 148965
_diffrn_reflns_theta_full 25.242
_diffrn_reflns_theta_max 28.000
_diffrn_reflns_theta_min 2.335
_exptl_absorpt_coefficient_mu 1.229
_exptl_absorpt_correction_T_max 0.782
_exptl_absorpt_correction_T_min 0.654
_exptl_absorpt_correction_type multi-scan
_exptl_absorpt_process_details
;
(SADABS; Bruker, 2009)
;
_exptl_crystal_colour colourless
_exptl_crystal_density_diffrn 1.489
_exptl_crystal_description bloc
_exptl_crystal_F_000 968
_exptl_crystal_size_max 0.378
_exptl_crystal_size_mid 0.372
_exptl_crystal_size_min 0.210
_refine_diff_density_max 1.251
_refine_diff_density_min -0.826
_refine_ls_extinction_method none
_refine_ls_goodness_of_fit_ref 1.203
_refine_ls_hydrogen_treatment constr
_refine_ls_matrix_type full
_refine_ls_number_parameters 250
_refine_ls_number_reflns 5116
_refine_ls_number_restraints 0
_refine_ls_restrained_S_all 1.203
_refine_ls_R_factor_all 0.0310
_refine_ls_R_factor_gt 0.0281
_refine_ls_shift/su_max 0.003
_refine_ls_shift/su_mean 0.000
_refine_ls_structure_factor_coef Fsqd
_refine_ls_weighting_details 'w=1/[\s^2^(Fo^2^)+(0.0242P)^2^+3.7196P] where P=(Fo^2^+2Fc^2^)/3'
_refine_ls_weighting_scheme calc
_refine_ls_wR_factor_gt 0.0681
_refine_ls_wR_factor_ref 0.0699
_reflns_number_gt 4751
_reflns_number_total 5116
_reflns_threshold_expression 'I > 2\s(I)'
_cod_data_source_file zl2663sup1.cif
_cod_data_source_block I
_cod_database_code 2241703
_shelx_space_group_comment
;
The symmetry employed for this shelxl refinement is uniquely defined
by the following loop, which should always be used as a source of
symmetry information in preference to the above space-group names.
They are only intended as comments.
;
_shelx_estimated_absorpt_t_min 0.654
_shelx_estimated_absorpt_t_max 0.782

loop_
_space_group_symop_operation_xyz
'x, y, z'
'-x, y+1/2, -z+1/2'
'-x, -y, -z'
'x, -y-1/2, z-1/2'

loop_
_atom_site_type_symbol
_atom_site_label
_atom_site_fract_x
_atom_site_fract_y
_atom_site_fract_z
_atom_site_U_iso_or_equiv
_atom_site_adp_type
_atom_site_calc_flag
_atom_site_occupancy
Sn Sn1 0.85118(2) 0.41711(2) 0.42877(2) 0.01431(6) Uani d 1
C C111 0.9080(2) 0.6348(3) 0.38974(11) 0.0221(5) Uani d 1
H H111 0.9084 0.7266 0.4186 0.055(4) Uiso calc 1
H H112 0.9886 0.6182 0.3824 0.055(4) Uiso calc 1
C C112 0.8348(3) 0.6837(4) 0.33200(14) 0.0329(7) Uani d 1
H H113 0.7521 0.6733 0.3366 0.055(4) Uiso calc 1
H H114 0.8497 0.6058 0.3004 0.055(4) Uiso calc 1
C C113 0.8566(2) 0.8591(3) 0.31174(13) 0.0279(6) Uani d 1
H H115 0.7996 0.8844 0.2759 0.055(4) Uiso calc 1
H H116 0.8424 0.9365 0.3437 0.055(4) Uiso calc 1
C C114 0.9743(3) 0.8894(4) 0.29746(16) 0.0412(8) Uani d 1
H H117 0.9880 0.8177 0.2644 0.055(4) Uiso calc 1
H H118 1.0317 0.8656 0.3327 0.055(4) Uiso calc 1
H H119 0.9811 1.0050 0.2859 0.055(4) Uiso calc 1
C C211 0.8942(2) 0.1842(3) 0.46968(11) 0.0194(5) Uani d 1
H H211 0.8823 0.0983 0.4383 0.029(3) Uiso calc 1
H H212 0.9777 0.1849 0.4863 0.029(3) Uiso calc 1
C C212 0.8263(2) 0.1349(3) 0.51951(11) 0.0215(5) Uani d 1
H H213 0.8367 0.2219 0.5505 0.029(3) Uiso calc 1
H H214 0.8602 0.0321 0.5381 0.029(3) Uiso calc 1
C C213 0.6965(2) 0.1076(3) 0.50023(12) 0.0236(5) Uani d 1
H H215 0.6618 0.0722 0.5354 0.029(3) Uiso calc 1
H H216 0.6604 0.2138 0.4862 0.029(3) Uiso calc 1
C C214 0.6678(2) -0.0201(3) 0.45088(13) 0.0265(6) Uani d 1
H H217 0.7129 -0.1205 0.4616 0.029(3) Uiso calc 1
H H218 0.6872 0.0241 0.4133 0.029(3) Uiso calc 1
H H219 0.5850 -0.0461 0.4459 0.029(3) Uiso calc 1
C C11 0.6734(2) 0.2748(3) 0.26476(10) 0.0177(5) Uani d 1
C C12 0.7197(2) 0.2006(3) 0.21811(11) 0.0237(5) Uani d 1
H H12 0.7993 0.1711 0.2230 0.036(4) Uiso calc 1
C C13 0.6481(3) 0.1703(4) 0.16446(12) 0.0308(6) Uani d 1
H H13 0.6789 0.1191 0.1325 0.036(4) Uiso calc 1
C C14 0.5326(3) 0.2137(4) 0.15702(12) 0.0310(6) Uani d 1
H H14 0.4841 0.1906 0.1203 0.036(4) Uiso calc 1
C C15 0.4874(2) 0.2905(4) 0.20272(12) 0.0280(6) Uani d 1
H H15 0.4083 0.3227 0.1971 0.036(4) Uiso calc 1
C C16 0.5574(2) 0.3210(3) 0.25696(11) 0.0216(5) Uani d 1
H H16 0.5262 0.3732 0.2886 0.036(4) Uiso calc 1
C C17 0.7499(2) 0.3071(3) 0.32243(10) 0.0176(5) Uani d 1
O O11 0.70125(15) 0.3642(2) 0.36615(7) 0.0180(3) Uani d 1
O O12 0.85583(15) 0.2840(2) 0.32918(8) 0.0208(4) Uani d 1
C C21 0.7408(2) 0.6684(3) 0.56956(10) 0.0149(4) Uani d 1
C C22 0.6211(2) 0.6786(3) 0.56612(11) 0.0181(5) Uani d 1
H H22 0.5720 0.6277 0.5339 0.025(4) Uiso calc 1
C C23 0.5736(2) 0.7631(3) 0.60976(11) 0.0222(5) Uani d 1
H H23 0.4920 0.7678 0.6083 0.025(4) Uiso calc 1
C C24 0.6458(2) 0.8408(3) 0.65557(12) 0.0251(5) Uani d 1
H H24 0.6132 0.9007 0.6850 0.025(4) Uiso calc 1
C C25 0.7647(2) 0.8325(4) 0.65901(12) 0.0251(5) Uani d 1
H H25 0.8134 0.8867 0.6905 0.025(4) Uiso calc 1
C C26 0.8129(2) 0.7444(3) 0.61626(11) 0.0203(5) Uani d 1
H H26 0.8947 0.7361 0.6189 0.025(4) Uiso calc 1
C C27 0.7927(2) 0.5767(3) 0.52329(10) 0.0156(4) Uani d 1
O O21 0.72511(14) 0.5203(2) 0.47756(7) 0.0170(3) Uani d 1
O O22 0.89909(15) 0.5548(2) 0.52750(8) 0.0187(3) Uani d 1

loop_
_atom_site_aniso_label
_atom_site_aniso_U_11
_atom_site_aniso_U_22
_atom_site_aniso_U_33
_atom_site_aniso_U_12
_atom_site_aniso_U_13
_atom_site_aniso_U_23
Sn1 0.01604(8) 0.01393(8) 0.01351(8) -0.00007(6) 0.00406(6) 0.00020(6)
C111 0.0236(12) 0.0225(12) 0.0194(12) -0.0090(10) 0.0008(9) 0.0034(10)
C112 0.0312(15) 0.0229(14) 0.0400(16) -0.0061(12) -0.0097(12) 0.0138(12)
C113 0.0294(14) 0.0190(12) 0.0350(15) 0.0017(11) 0.0042(11) 0.0082(11)
C114 0.0306(15) 0.0429(19) 0.051(2) 0.0022(14) 0.0093(14) 0.0224(16)
C211 0.0193(11) 0.0160(11) 0.0227(12) 0.0016(9) 0.0026(9) 0.0022(9)
C212 0.0245(12) 0.0203(12) 0.0188(11) -0.0028(10) 0.0007(9) 0.0040(9)
C213 0.0242(12) 0.0211(13) 0.0267(13) -0.0036(10) 0.0076(10) 0.0031(10)
C214 0.0265(13) 0.0182(12) 0.0331(14) -0.0034(10) -0.0008(11) 0.0023(11)
C11 0.0245(12) 0.0121(11) 0.0163(11) -0.0047(9) 0.0027(9) 0.0012(8)
C12 0.0327(14) 0.0172(12) 0.0214(12) 0.0015(10) 0.0050(10) -0.0024(10)
C13 0.0514(18) 0.0213(13) 0.0194(12) 0.0006(13) 0.0047(12) -0.0061(10)
C14 0.0442(17) 0.0250(14) 0.0203(12) -0.0076(12) -0.0058(11) -0.0018(11)
C15 0.0271(13) 0.0277(14) 0.0272(14) -0.0054(11) -0.0020(11) 0.0028(11)
C16 0.0228(12) 0.0224(12) 0.0201(12) -0.0049(10) 0.0042(9) 0.0001(10)
C17 0.0241(12) 0.0118(10) 0.0176(11) -0.0033(9) 0.0054(9) 0.0018(8)
O11 0.0199(8) 0.0189(8) 0.0160(8) -0.0032(7) 0.0055(6) -0.0021(7)
O12 0.0234(9) 0.0192(9) 0.0202(8) 0.0006(7) 0.0045(7) -0.0003(7)
C21 0.0173(10) 0.0132(10) 0.0155(10) 0.0007(8) 0.0063(8) 0.0034(8)
C22 0.0167(11) 0.0184(11) 0.0194(11) 0.0006(9) 0.0037(9) 0.0019(9)
C23 0.0189(11) 0.0242(13) 0.0255(12) 0.0061(10) 0.0102(9) 0.0046(10)
C24 0.0314(14) 0.0237(13) 0.0233(12) 0.0042(11) 0.0143(11) -0.0012(10)
C25 0.0278(13) 0.0279(14) 0.0208(12) -0.0053(11) 0.0077(10) -0.0052(10)
C26 0.0191(11) 0.0235(12) 0.0192(11) -0.0020(10) 0.0057(9) -0.0004(10)
C27 0.0193(11) 0.0126(10) 0.0156(10) 0.0002(9) 0.0051(8) 0.0037(8)
O21 0.0170(8) 0.0165(8) 0.0179(8) 0.0019(7) 0.0036(6) -0.0019(6)
O22 0.0172(8) 0.0210(9) 0.0187(8) 0.0030(7) 0.0052(6) -0.0002(7)

loop_
_atom_type_symbol
_atom_type_description
_atom_type_scat_dispersion_real
_atom_type_scat_dispersion_imag
_atom_type_scat_source
C C 0.0033 0.0016 'International Tables Vol C Tables 4.2.6.8 and 6.1.1.4'
H H 0.0000 0.0000 'International Tables Vol C Tables 4.2.6.8 and 6.1.1.4'
O O 0.0106 0.0060 'International Tables Vol C Tables 4.2.6.8 and 6.1.1.4'
Sn Sn -0.6537 1.4246 'International Tables Vol C Tables 4.2.6.8 and 6.1.1.4'

loop_
_geom_angle_atom_site_label_1
_geom_angle_atom_site_label_2
_geom_angle_atom_site_label_3
_geom_angle
O11 Sn1 C111 99.70(8)
O11 Sn1 C211 103.14(8)
C111 Sn1 C211 148.17(10)
O11 Sn1 O21 82.01(6)
C111 Sn1 O21 99.92(9)
C211 Sn1 O21 104.93(8)
O11 Sn1 O22 137.87(6)
C111 Sn1 O22 87.63(8)
C211 Sn1 O22 90.07(8)
O21 Sn1 O22 55.87(6)
O11 Sn1 O12 56.01(6)
C111 Sn1 O12 86.17(8)
C211 Sn1 O12 88.47(8)
O21 Sn1 O12 137.95(6)
O22 Sn1 O12 165.78(6)
O11 Sn1 C17 28.66(7)
C111 Sn1 C17 91.51(8)
C211 Sn1 C17 97.98(9)
O21 Sn1 C17 110.51(7)
O22 Sn1 C17 165.85(7)
O12 Sn1 C17 27.45(7)
C112 C111 Sn1 114.12(17)
C112 C111 H111 108.7
Sn1 C111 H111 108.7
C112 C111 H112 108.7
Sn1 C111 H112 108.7
H111 C111 H112 107.6
C111 C112 C113 114.1(2)
C111 C112 H113 108.7
C113 C112 H113 108.7
C111 C112 H114 108.7
C113 C112 H114 108.7
H113 C112 H114 107.6
C114 C113 C112 115.0(3)
C114 C113 H115 108.5
C112 C113 H115 108.5
C114 C113 H116 108.5
C112 C113 H116 108.5
H115 C113 H116 107.5
C113 C114 H117 109.5
C113 C114 H118 109.5
H117 C114 H118 109.5
C113 C114 H119 109.5
H117 C114 H119 109.5
H118 C114 H119 109.5
C212 C211 Sn1 116.01(17)
C212 C211 H211 108.3
Sn1 C211 H211 108.3
C212 C211 H212 108.3
Sn1 C211 H212 108.3
H211 C211 H212 107.4
C211 C212 C213 115.5(2)
C211 C212 H213 108.4
C213 C212 H213 108.4
C211 C212 H214 108.4
C213 C212 H214 108.4
H213 C212 H214 107.5
C214 C213 C212 114.0(2)
C214 C213 H215 108.8
C212 C213 H215 108.8
C214 C213 H216 108.8
C212 C213 H216 108.8
H215 C213 H216 107.7
C213 C214 H217 109.5
C213 C214 H218 109.5
H217 C214 H218 109.5
C213 C214 H219 109.5
H217 C214 H219 109.5
H218 C214 H219 109.5
C16 C11 C12 120.2(2)
C16 C11 C17 120.5(2)
C12 C11 C17 119.3(2)
C13 C12 C11 119.1(3)
C13 C12 H12 120.4
C11 C12 H12 120.4
C14 C13 C12 120.7(3)
C14 C13 H13 119.7
C12 C13 H13 119.7
C13 C14 C15 120.2(3)
C13 C14 H14 119.9
C15 C14 H14 119.9
C14 C15 C16 120.1(3)
C14 C15 H15 119.9
C16 C15 H15 119.9
C15 C16 C11 119.7(2)
C15 C16 H16 120.2
C11 C16 H16 120.2
O12 C17 O11 120.3(2)
O12 C17 C11 122.5(2)
O11 C17 C11 117.2(2)
O12 C17 Sn1 68.98(13)
O11 C17 Sn1 51.62(11)
C11 C17 Sn1 166.98(18)
C17 O11 Sn1 99.72(14)
C17 O12 Sn1 83.58(14)
C26 C21 C22 120.2(2)
C26 C21 C27 119.5(2)
C22 C21 C27 120.3(2)
C23 C22 C21 119.8(2)
C23 C22 H22 120.1
C21 C22 H22 120.1
C24 C23 C22 119.7(2)
C24 C23 H23 120.2
C22 C23 H23 120.2
C25 C24 C23 120.9(2)
C25 C24 H24 119.6
C23 C24 H24 119.6
C24 C25 C26 119.8(2)
C24 C25 H25 120.1
C26 C25 H25 120.1
C25 C26 C21 119.6(2)
C25 C26 H26 120.2
C21 C26 H26 120.2
O22 C27 O21 119.6(2)
O22 C27 C21 121.8(2)
O21 C27 C21 118.6(2)
C27 O21 Sn1 99.65(14)
C27 O22 Sn1 84.80(14)

loop_
_geom_bond_atom_site_label_1
_geom_bond_atom_site_label_2
_geom_bond_distance
Sn1 O11 2.1227(17)
Sn1 C111 2.125(3)
Sn1 C211 2.129(2)
Sn1 O21 2.1405(16)
Sn1 O22 2.4846(17)
Sn1 O12 2.5071(17)
Sn1 C17 2.669(2)
C111 C112 1.502(4)
C111 H111 0.9900
C111 H112 0.9900
C112 C113 1.527(4)
C112 H113 0.9900
C112 H114 0.9900
C113 C114 1.480(4)
C113 H115 0.9900
C113 H116 0.9900
C114 H117 0.9800
C114 H118 0.9800
C114 H119 0.9800
C211 C212 1.528(3)
C211 H211 0.9900
C211 H212 0.9900
C212 C213 1.528(4)
C212 H213 0.9900
C212 H214 0.9900
C213 C214 1.523(4)
C213 H215 0.9900
C213 H216 0.9900
C214 H217 0.9800
C214 H218 0.9800
C214 H219 0.9800
C11 C16 1.390(4)
C11 C12 1.394(3)
C11 C17 1.489(3)
C12 C13 1.388(4)
C12 H12 0.9500
C13 C14 1.379(4)
C13 H13 0.9500
C14 C15 1.380(4)
C14 H14 0.9500
C15 C16 1.390(4)
C15 H15 0.9500
C16 H16 0.9500
C17 O12 1.238(3)
C17 O11 1.299(3)
C21 C26 1.391(3)
C21 C22 1.392(3)
C21 C27 1.487(3)
C22 C23 1.385(3)
C22 H22 0.9500
C23 C24 1.385(4)
C23 H23 0.9500
C24 C25 1.381(4)
C24 H24 0.9500
C25 C26 1.389(3)
C25 H25 0.9500
C26 H26 0.9500
C27 O22 1.244(3)
C27 O21 1.287(3)

loop_
_geom_torsion_atom_site_label_1
_geom_torsion_atom_site_label_2
_geom_torsion_atom_site_label_3
_geom_torsion_atom_site_label_4
_geom_torsion
C111 C112 C113 C114 63.9(4)
C211 C212 C213 C214 56.3(3)
Sn1 C111 C112 C113 166.0(2)
Sn1 C211 C212 C213 65.0(3)

_cod_database_fobs_code 2241703
